data_4076067
loop_
_publ_author_name
'Ghent, Brenna L.'
'Sites, Lauren A.'
'Rheingold, Arnold L.'
'Nataro, Chip'

_publ_section_title
;
 BoPhoz Ligands:&#x00A0; Anodic Electrochemistry and Complexes&#x2020;
;
_journal_issue 20
_journal_name_full Organometallics
_journal_page_first 4788
_journal_paper_doi 10.1021/om050516x
_journal_volume 24
_journal_year 2005
_chemical_formula_sum 'C37 H35 Cl2 Fe N P2 Pd'
_chemical_formula_weight 788.75
_chemical_name_systematic
; 

 ? 

;
_space_group_IT_number 19
_symmetry_cell_setting orthorhombic
_symmetry_space_group_name_Hall 'P 2ac 2ab'
_symmetry_space_group_name_H-M 'P 21 21 21'
_atom_sites_solution_hydrogens geom
_atom_sites_solution_primary direct
_atom_sites_solution_secondary difmap
_audit_creation_method SHELXL-97
_cell_angle_alpha 90.00
_cell_angle_beta 90.00
_cell_angle_gamma 90.00
_cell_formula_units_Z 4
_cell_length_a 12.6296(10)
_cell_length_b 14.8567(11)
_cell_length_c 19.8143(14)
_cell_measurement_reflns_used 8892
_cell_measurement_temperature 208(2)
_cell_measurement_theta_max 28.17
_cell_measurement_theta_min 2.35
_cell_volume 3717.8(5)
_computing_cell_refinement 'Bruker SMART'
_computing_data_collection 'Bruker SMART'
_computing_data_reduction 'Bruker SAINT'
_computing_molecular_graphics 'Bruker SHELXTL'
_computing_publication_material 'Bruker SHELXTL'
_computing_structure_refinement 'SHELXL-97 (Sheldrick, 1997)'
_computing_structure_solution 'SHELXS-97 (Sheldrick, 1990)'
_diffrn_ambient_temperature 208(2)
_diffrn_measured_fraction_theta_full 0.973
_diffrn_measured_fraction_theta_max 0.973
_diffrn_measurement_device_type 'CCD area detector'
_diffrn_measurement_method 'phi and omega scans'
_diffrn_radiation_monochromator graphite
_diffrn_radiation_source 'fine-focus sealed tube'
_diffrn_radiation_type MoK\a
_diffrn_radiation_wavelength 0.71073
_diffrn_reflns_av_R_equivalents 0.0339
_diffrn_reflns_av_sigmaI/netI 0.0366
_diffrn_reflns_limit_h_max 16
_diffrn_reflns_limit_h_min -15
_diffrn_reflns_limit_k_max 19
_diffrn_reflns_limit_k_min -19
_diffrn_reflns_limit_l_max 26
_diffrn_reflns_limit_l_min -24
_diffrn_reflns_number 28161
_diffrn_reflns_theta_full 28.22
_diffrn_reflns_theta_max 28.22
_diffrn_reflns_theta_min 1.71
_exptl_absorpt_coefficient_mu 1.129
_exptl_absorpt_correction_T_max 0.8057
_exptl_absorpt_correction_T_min 0.7282
_exptl_absorpt_correction_type none
_exptl_crystal_colour red-brown
_exptl_crystal_density_diffrn 1.409
_exptl_crystal_density_meas 0
_exptl_crystal_density_method 'not measured'
_exptl_crystal_description block
_exptl_crystal_F_000 1600
_exptl_crystal_size_max 0.30
_exptl_crystal_size_mid 0.20
_exptl_crystal_size_min 0.20
_refine_diff_density_max 0.722
_refine_diff_density_min -0.359
_refine_diff_density_rms 0.070
_refine_ls_abs_structure_details 'Flack H D (1983), Acta Cryst. A39, 876-881'
_refine_ls_abs_structure_Flack -0.003(17)
_refine_ls_extinction_method none
_refine_ls_goodness_of_fit_ref 1.045
_refine_ls_hydrogen_treatment mixed
_refine_ls_matrix_type full
_refine_ls_number_parameters 397
_refine_ls_number_reflns 8699
_refine_ls_number_restraints 0
_refine_ls_restrained_S_all 1.045
_refine_ls_R_factor_all 0.0346
_refine_ls_R_factor_gt 0.0320
_refine_ls_shift/su_max 0.100
_refine_ls_shift/su_mean 0.006
_refine_ls_structure_factor_coef Fsqd
_refine_ls_weighting_details 'calc w=1/[\s^2^(Fo^2^)+(0.0500P)^2^+0.0000P] where P=(Fo^2^+2Fc^2^)/3'
_refine_ls_weighting_scheme calc
_refine_ls_wR_factor_gt 0.0814
_refine_ls_wR_factor_ref 0.0825
_reflns_number_gt 8118
_reflns_number_total 8699
_reflns_threshold_expression >2sigma(I)
_cod_data_source_file om050516xsi20050622_103948.cif
_cod_data_source_block nataro16
_cod_depositor_comments
;
The following automatic conversions were performed:

'_symmetry_cell_setting' value 'Orthorhombic' changed to
'orthorhombic' according to
/home/saulius/struct/CIF-dictionaries/cif_core.dic dictionary named
'cif_core.dic' version 2.4.1 from 2010-06-29.

Automatic conversion script
Id: cif_fix_values 1715 2011-07-08 13:25:40Z adriana 
;
_cod_original_sg_symbol_H-M P2(1)2(1)2(1)
_cod_database_code 4076067

loop_
_symmetry_equiv_pos_as_xyz
'x, y, z'
'-x+1/2, -y, z+1/2'
'-x, y+1/2, -z+1/2'
'x+1/2, -y+1/2, -z'

loop_
_atom_site_label
_atom_site_type_symbol
_atom_site_fract_x
_atom_site_fract_y
_atom_site_fract_z
_atom_site_U_iso_or_equiv
_atom_site_adp_type
_atom_site_occupancy
_atom_site_symmetry_multiplicity
_atom_site_calc_flag
_atom_site_refinement_flags
Pd1 Pd -0.337148(16) 0.989604(13) 0.723436(9) 0.02892(6) Uani 1 1 d .
Fe1 Fe -0.33882(4) 0.97769(3) 0.474032(18) 0.03433(10) Uani 1 1 d .
Cl1 Cl -0.21818(8) 1.10305(6) 0.75603(4) 0.0512(2) Uani 1 1 d .
Cl2 Cl -0.42947(7) 1.01457(7) 0.82453(4) 0.0517(2) Uani 1 1 d .
P1 P -0.22776(6) 0.95264(5) 0.63508(3) 0.02863(14) Uani 1 1 d .
P2 P -0.44816(6) 0.87187(5) 0.71301(4) 0.03325(16) Uani 1 1 d .
N1 N -0.4341(2) 0.81219(18) 0.64273(13) 0.0417(6) Uani 1 1 d .
C1 C -0.4683(3) 1.0591(3) 0.4699(2) 0.0688(12) Uani 1 1 d .
H1A H -0.5377 1.0461 0.4910 0.083 Uiso 1 1 calc R
C2 C -0.3849(4) 1.1035(3) 0.5009(2) 0.0693(12) Uani 1 1 d .
H2A H -0.3849 1.1285 0.5472 0.083 Uiso 1 1 calc R
C3 C -0.3012(4) 1.1077(3) 0.4547(2) 0.0612(11) Uani 1 1 d .
H3A H -0.2314 1.1360 0.4630 0.073 Uiso 1 1 calc R
C4 C -0.3323(3) 1.0649(3) 0.39512(17) 0.0561(9) Uani 1 1 d .
H4A H -0.2891 1.0578 0.3538 0.067 Uiso 1 1 calc R
C5 C -0.4382(3) 1.0338(3) 0.40452(18) 0.0574(10) Uani 1 1 d .
H5A H -0.4822 1.0012 0.3711 0.069 Uiso 1 1 calc R
C6 C -0.3685(3) 0.8712(2) 0.53500(15) 0.0378(7) Uani 1 1 d .
C7 C -0.3567(3) 0.8408(2) 0.46673(15) 0.0447(8) Uani 1 1 d .
H7A H -0.4119 0.8097 0.4400 0.054 Uiso 1 1 calc R
C8 C -0.2581(3) 0.8664(2) 0.44286(15) 0.0457(8) Uani 1 1 d .
H8A H -0.2310 0.8557 0.3967 0.055 Uiso 1 1 calc R
C9 C -0.2026(3) 0.9119(2) 0.49554(14) 0.0370(7) Uani 1 1 d .
H9A H -0.1302 0.9371 0.4926 0.044 Uiso 1 1 calc R
C10 C -0.2703(3) 0.9143(2) 0.55327(13) 0.0327(6) Uani 1 1 d .
C11 C -0.1278(2) 1.0368(2) 0.61309(13) 0.0369(7) Uani 1 1 d .
C12 C -0.1564(3) 1.1266(2) 0.60359(16) 0.0477(8) Uani 1 1 d .
H12A H -0.2269 1.1447 0.6104 0.057 Uiso 1 1 calc R
C13 C -0.0815(4) 1.1885(3) 0.58431(18) 0.0634(12) Uani 1 1 d .
H13A H -0.1019 1.2486 0.5775 0.076 Uiso 1 1 calc R
C14 C 0.0217(4) 1.1651(3) 0.57483(19) 0.0648(12) Uani 1 1 d .
H14A H 0.0720 1.2085 0.5622 0.078 Uiso 1 1 calc R
C15 C 0.0512(3) 1.0764(3) 0.58404(18) 0.0659(12) Uani 1 1 d .
H15A H 0.1222 1.0596 0.5775 0.079 Uiso 1 1 calc R
C16 C -0.0228(3) 1.0113(3) 0.60297(16) 0.0484(8) Uani 1 1 d .
H16A H -0.0021 0.9510 0.6088 0.058 Uiso 1 1 calc R
C17 C -0.4354(4) 0.7146(2) 0.63699(19) 0.0629(12) Uani 1 1 d .
H17A H -0.4258 0.6976 0.5901 0.094 Uiso 1 1 calc R
H17B H -0.5027 0.6917 0.6531 0.094 Uiso 1 1 calc R
H17C H -0.3784 0.6894 0.6639 0.094 Uiso 1 1 calc R
C18 C -0.4623(3) 0.8635(2) 0.58096(15) 0.0445(8) Uani 1 1 d .
H18A H -0.4794 0.9255 0.5959 0.053 Uiso 1 1 calc R
C19 C -0.5615(4) 0.8279(4) 0.5445(2) 0.0777(15) Uani 1 1 d .
H19A H -0.6202 0.8253 0.5760 0.117 Uiso 1 1 calc R
H19B H -0.5475 0.7681 0.5270 0.117 Uiso 1 1 calc R
H19C H -0.5794 0.8678 0.5075 0.117 Uiso 1 1 calc R
C21 C -0.1503(2) 0.85863(19) 0.66714(13) 0.0328(6) Uani 1 1 d .
C22 C -0.0956(2) 0.8693(2) 0.72822(15) 0.0392(7) Uani 1 1 d .
H22A H -0.0961 0.9254 0.7502 0.047 Uiso 1 1 calc R
C23 C -0.0415(3) 0.7988(3) 0.75600(17) 0.0499(9) Uani 1 1 d .
H23A H -0.0048 0.8066 0.7969 0.060 Uiso 1 1 calc R
C24 C -0.0406(3) 0.7155(3) 0.72392(19) 0.0540(9) Uani 1 1 d .
H24A H -0.0038 0.6669 0.7433 0.065 Uiso 1 1 calc R
C25 C -0.0935(3) 0.7043(3) 0.66395(19) 0.0540(9) Uani 1 1 d .
H25A H -0.0925 0.6480 0.6424 0.065 Uiso 1 1 calc R
C26 C -0.1483(3) 0.7747(2) 0.63493(15) 0.0431(7) Uani 1 1 d .
H26A H -0.1841 0.7664 0.5938 0.052 Uiso 1 1 calc R
C31 C -0.4183(3) 0.7962(2) 0.78207(15) 0.0395(7) Uani 1 1 d .
C32 C -0.4833(4) 0.7903(4) 0.8383(2) 0.0769(14) Uani 1 1 d .
H32A H -0.5498 0.8187 0.8383 0.092 Uiso 1 1 calc R
C33 C -0.4497(5) 0.7420(4) 0.8952(2) 0.0907(17) Uani 1 1 d .
H33A H -0.4939 0.7381 0.9333 0.109 Uiso 1 1 calc R
C34 C -0.3540(4) 0.7008(3) 0.8959(2) 0.0748(13) Uani 1 1 d .
H34A H -0.3339 0.6642 0.9324 0.090 Uiso 1 1 calc R
C35 C -0.2912(4) 0.7126(3) 0.84564(19) 0.0565(10) Uani 1 1 d .
H35A H -0.2232 0.6870 0.8477 0.068 Uiso 1 1 calc R
C36 C -0.3184(3) 0.7610(3) 0.78887(18) 0.0517(9) Uani 1 1 d .
H36A H -0.2682 0.7699 0.7545 0.062 Uiso 1 1 calc R
C41 C -0.5887(3) 0.8973(2) 0.7185(2) 0.0485(8) Uani 1 1 d .
C42 C -0.6273(3) 0.9838(3) 0.7209(2) 0.0651(11) Uani 1 1 d .
H42A H -0.5801 1.0328 0.7198 0.078 Uiso 1 1 calc R
C43 C -0.7355(3) 0.9992(4) 0.7251(3) 0.0917(18) Uani 1 1 d .
H43A H -0.7611 1.0584 0.7291 0.110 Uiso 1 1 calc R
C44 C -0.8053(4) 0.9287(4) 0.7234(3) 0.0959(19) Uani 1 1 d .
H44A H -0.8786 0.9397 0.7246 0.115 Uiso 1 1 calc R
C45 C -0.7680(4) 0.8416(4) 0.7199(4) 0.100(2) Uani 1 1 d .
H45A H -0.8157 0.7931 0.7181 0.121 Uiso 1 1 calc R
C46 C -0.6586(3) 0.8257(3) 0.7188(3) 0.0835(15) Uani 1 1 d .
H46A H -0.6327 0.7664 0.7184 0.100 Uiso 1 1 calc R

loop_
_atom_site_aniso_label
_atom_site_aniso_U_11
_atom_site_aniso_U_22
_atom_site_aniso_U_33
_atom_site_aniso_U_23
_atom_site_aniso_U_13
_atom_site_aniso_U_12
Pd1 0.02335(10) 0.02793(10) 0.03548(10) 0.00007(8) -0.00025(8) -0.00118(8)
Fe1 0.0382(2) 0.0352(2) 0.02965(16) 0.00394(14) -0.00404(17) 0.0010(2)
Cl1 0.0520(5) 0.0536(5) 0.0481(4) -0.0146(4) 0.0067(4) -0.0232(4)
Cl2 0.0399(4) 0.0577(5) 0.0574(4) -0.0161(4) 0.0168(3) -0.0024(4)
P1 0.0265(3) 0.0306(3) 0.0287(3) 0.0021(3) -0.0023(3) -0.0033(3)
P2 0.0271(4) 0.0305(4) 0.0421(4) 0.0080(3) -0.0010(3) -0.0043(3)
N1 0.0490(17) 0.0349(14) 0.0412(12) 0.0048(11) -0.0038(12) -0.0145(13)
C1 0.046(2) 0.078(3) 0.082(3) 0.026(2) 0.006(2) 0.028(2)
C2 0.087(3) 0.053(2) 0.068(2) -0.010(2) -0.011(2) 0.021(2)
C3 0.073(3) 0.0358(19) 0.075(2) 0.0150(18) -0.024(2) -0.0017(18)
C4 0.061(2) 0.059(2) 0.0485(16) 0.0239(16) -0.0026(18) 0.007(2)
C5 0.063(2) 0.051(2) 0.0583(19) 0.0137(17) -0.0283(18) 0.0014(19)
C6 0.0445(18) 0.0326(15) 0.0362(13) 0.0056(11) -0.0099(13) -0.0085(13)
C7 0.060(2) 0.0366(16) 0.0379(14) 0.0009(12) -0.0144(15) -0.0046(16)
C8 0.065(2) 0.0383(17) 0.0334(14) -0.0053(12) -0.0075(15) 0.0113(17)
C9 0.0402(17) 0.0356(16) 0.0352(13) 0.0014(12) -0.0033(12) 0.0047(13)
C10 0.0364(16) 0.0321(14) 0.0298(12) 0.0007(11) -0.0042(11) -0.0025(13)
C11 0.0358(15) 0.0453(17) 0.0298(12) 0.0041(11) -0.0019(11) -0.0153(13)
C12 0.053(2) 0.0459(17) 0.0446(15) 0.0086(13) -0.0101(17) -0.0110(18)
C13 0.090(3) 0.047(2) 0.054(2) 0.0139(16) -0.021(2) -0.030(2)
C14 0.063(3) 0.075(3) 0.056(2) 0.021(2) -0.0094(19) -0.039(2)
C15 0.043(2) 0.099(4) 0.056(2) 0.003(2) 0.0033(17) -0.032(2)
C16 0.0365(16) 0.061(2) 0.0481(15) 0.0006(17) 0.0014(13) -0.0143(17)
C17 0.102(4) 0.0345(18) 0.0522(18) 0.0025(15) -0.017(2) -0.012(2)
C18 0.0415(19) 0.0486(19) 0.0434(15) 0.0129(14) -0.0129(14) -0.0161(16)
C19 0.055(3) 0.111(4) 0.067(2) 0.031(3) -0.029(2) -0.039(3)
C21 0.0290(15) 0.0401(15) 0.0292(11) 0.0056(10) 0.0010(11) 0.0032(14)
C22 0.0282(14) 0.0552(18) 0.0343(13) 0.0022(14) -0.0005(12) -0.0026(14)
C23 0.0282(17) 0.075(3) 0.0467(16) 0.0186(17) -0.0051(14) 0.0078(17)
C24 0.0380(18) 0.061(2) 0.063(2) 0.0207(19) 0.0042(17) 0.0188(17)
C25 0.060(2) 0.0416(19) 0.061(2) 0.0041(16) 0.0097(18) 0.0151(18)
C26 0.046(2) 0.0425(16) 0.0404(14) -0.0003(12) 0.0050(15) 0.0079(16)
C31 0.0425(18) 0.0370(15) 0.0392(14) 0.0058(13) 0.0045(14) -0.0010(13)
C32 0.064(3) 0.088(3) 0.079(3) 0.026(3) 0.018(2) 0.004(3)
C33 0.110(4) 0.103(4) 0.059(2) 0.028(3) 0.031(3) -0.007(4)
C34 0.090(4) 0.074(3) 0.060(2) 0.033(2) 0.003(2) 0.011(3)
C35 0.065(3) 0.0433(19) 0.061(2) 0.0133(16) -0.0236(18) -0.0066(19)
C36 0.042(2) 0.059(2) 0.0547(18) 0.0194(16) -0.0109(15) -0.0105(17)
C41 0.0268(15) 0.0484(19) 0.070(2) 0.0194(18) -0.0037(16) -0.0084(14)
C42 0.0315(17) 0.056(2) 0.107(3) 0.032(2) -0.0027(19) -0.0013(16)
C43 0.038(2) 0.065(3) 0.172(5) 0.043(4) -0.010(3) 0.003(2)
C44 0.034(2) 0.094(4) 0.159(5) 0.049(4) -0.014(3) -0.007(2)
C45 0.031(2) 0.081(3) 0.189(6) 0.012(4) 0.003(3) -0.022(2)
C46 0.037(2) 0.058(2) 0.155(5) 0.007(3) 0.011(3) -0.015(2)

loop_
_atom_type_symbol
_atom_type_description
_atom_type_scat_dispersion_real
_atom_type_scat_dispersion_imag
_atom_type_scat_source
C C 0.0033 0.0016 'International Tables Vol C Tables 4.2.6.8 and 6.1.1.4'
H H 0.0000 0.0000 'International Tables Vol C Tables 4.2.6.8 and 6.1.1.4'
N N 0.0061 0.0033 'International Tables Vol C Tables 4.2.6.8 and 6.1.1.4'
P P 0.1023 0.0942 'International Tables Vol C Tables 4.2.6.8 and 6.1.1.4'
Cl Cl 0.1484 0.1585 'International Tables Vol C Tables 4.2.6.8 and 6.1.1.4'
Fe Fe 0.3463 0.8444 'International Tables Vol C Tables 4.2.6.8 and 6.1.1.4'
Pd Pd -0.9988 1.0072 'International Tables Vol C Tables 4.2.6.8 and 6.1.1.4'

loop_
_geom_angle_atom_site_label_1
_geom_angle_atom_site_label_2
_geom_angle_atom_site_label_3
_geom_angle
P2 Pd1 P1 96.83(3)
P2 Pd1 Cl2 83.78(3)
P1 Pd1 Cl2 170.78(3)
P2 Pd1 Cl1 168.90(3)
P1 Pd1 Cl1 89.79(3)
Cl2 Pd1 Cl1 88.26(3)
C9 Fe1 C3 107.51(17)
C9 Fe1 C6 69.79(13)
C3 Fe1 C6 154.26(15)
C9 Fe1 C10 41.32(12)
C3 Fe1 C10 119.32(15)
C6 Fe1 C10 41.69(12)
C9 Fe1 C2 129.30(17)
C3 Fe1 C2 40.40(19)
C6 Fe1 C2 120.64(17)
C10 Fe1 C2 110.33(15)
C9 Fe1 C4 115.83(15)
C3 Fe1 C4 40.33(16)
C6 Fe1 C4 164.62(15)
C10 Fe1 C4 151.16(15)
C2 Fe1 C4 68.08(18)
C9 Fe1 C1 168.02(17)
C3 Fe1 C1 67.31(19)
C6 Fe1 C1 109.84(16)
C10 Fe1 C1 130.61(15)
C2 Fe1 C1 39.89(19)
C4 Fe1 C1 67.83(17)
C9 Fe1 C8 41.15(13)
C3 Fe1 C8 126.81(19)
C6 Fe1 C8 68.87(13)
C10 Fe1 C8 69.13(12)
C2 Fe1 C8 166.03(19)
C4 Fe1 C8 105.30(15)
C1 Fe1 C8 150.64(18)
C9 Fe1 C5 149.53(15)
C3 Fe1 C5 68.16(16)
C6 Fe1 C5 127.39(15)
C10 Fe1 C5 167.33(15)
C2 Fe1 C5 67.97(17)
C4 Fe1 C5 41.02(16)
C1 Fe1 C5 40.21(18)
C8 Fe1 C5 115.73(15)
C9 Fe1 C7 68.25(14)
C3 Fe1 C7 163.32(17)
C6 Fe1 C7 41.18(12)
C10 Fe1 C7 68.92(12)
C2 Fe1 C7 154.2(2)
C4 Fe1 C7 125.59(15)
C1 Fe1 C7 119.87(18)
C8 Fe1 C7 39.58(15)
C5 Fe1 C7 106.82(14)
C10 P1 C21 103.41(13)
C10 P1 C11 102.00(13)
C21 P1 C11 103.67(15)
C10 P1 Pd1 125.62(11)
C21 P1 Pd1 103.94(9)
C11 P1 Pd1 115.68(10)
N1 P2 C31 106.26(14)
N1 P2 C41 105.39(17)
C31 P2 C41 106.74(16)
N1 P2 Pd1 115.16(10)
C31 P2 Pd1 106.44(11)
C41 P2 Pd1 116.16(12)
C17 N1 C18 116.4(3)
C17 N1 P2 126.6(2)
C18 N1 P2 113.0(2)
C2 C1 C5 109.4(4)
C2 C1 Fe1 69.8(2)
C5 C1 Fe1 70.1(2)
C1 C2 C3 107.8(4)
C1 C2 Fe1 70.3(2)
C3 C2 Fe1 69.7(2)
C2 C3 C4 108.6(4)
C2 C3 Fe1 69.9(2)
C4 C3 Fe1 70.1(2)
C3 C4 C5 107.5(4)
C3 C4 Fe1 69.6(2)
C5 C4 Fe1 69.86(19)
C1 C5 C4 106.7(4)
C1 C5 Fe1 69.7(2)
C4 C5 Fe1 69.13(19)
C7 C6 C10 106.7(3)
C7 C6 C18 129.2(3)
C10 C6 C18 124.1(3)
C7 C6 Fe1 70.38(17)
C10 C6 Fe1 69.15(16)
C18 C6 Fe1 124.6(2)
C8 C7 C6 109.2(3)
C8 C7 Fe1 69.73(19)
C6 C7 Fe1 68.44(17)
C7 C8 C9 108.7(3)
C7 C8 Fe1 70.7(2)
C9 C8 Fe1 68.85(18)
C8 C9 C10 107.7(3)
C8 C9 Fe1 70.01(19)
C10 C9 Fe1 69.40(17)
C9 C10 C6 107.6(2)
C9 C10 P1 123.4(2)
C6 C10 P1 128.6(2)
C9 C10 Fe1 69.28(16)
C6 C10 Fe1 69.16(16)
P1 C10 Fe1 132.70(17)
C12 C11 C16 119.1(3)
C12 C11 P1 120.4(3)
C16 C11 P1 120.4(3)
C13 C12 C11 119.9(4)
C14 C13 C12 121.8(4)
C13 C14 C15 118.9(4)
C14 C15 C16 121.0(4)
C11 C16 C15 119.2(4)
N1 C18 C6 110.5(3)
N1 C18 C19 113.9(3)
C6 C18 C19 112.6(3)
C22 C21 C26 119.0(3)
C22 C21 P1 118.6(2)
C26 C21 P1 122.2(2)
C23 C22 C21 120.5(3)
C22 C23 C24 120.1(3)
C25 C24 C23 119.9(3)
C24 C25 C26 120.9(4)
C25 C26 C21 119.6(3)
C36 C31 C32 116.2(3)
C36 C31 P2 120.2(2)
C32 C31 P2 121.5(3)
C31 C32 C33 119.9(5)
C34 C33 C32 120.6(4)
C35 C34 C33 118.8(4)
C34 C35 C36 123.3(4)
C31 C36 C35 120.6(4)
C42 C41 C46 119.6(4)
C42 C41 P2 122.8(3)
C46 C41 P2 117.6(3)
C41 C42 C43 120.3(4)
C44 C43 C42 120.4(5)
C43 C44 C45 119.9(4)
C44 C45 C46 119.7(4)
C41 C46 C45 119.9(4)

loop_
_geom_bond_atom_site_label_1
_geom_bond_atom_site_label_2
_geom_bond_distance
Pd1 P2 2.2512(8)
Pd1 P1 2.2968(7)
Pd1 Cl2 2.3473(8)
Pd1 Cl1 2.3485(8)
Fe1 C9 2.023(3)
Fe1 C3 2.026(4)
Fe1 C6 2.025(3)
Fe1 C10 2.025(3)
Fe1 C2 2.029(4)
Fe1 C4 2.032(3)
Fe1 C1 2.036(4)
Fe1 C8 2.039(3)
Fe1 C5 2.042(3)
Fe1 C7 2.051(3)
P1 C10 1.800(3)
P1 C21 1.820(3)
P1 C11 1.830(3)
P2 N1 1.660(3)
P2 C31 1.810(3)
P2 C41 1.819(3)
N1 C17 1.454(4)
N1 C18 1.486(4)
C1 C2 1.387(7)
C1 C5 1.401(6)
C2 C3 1.400(7)
C3 C4 1.399(6)
C4 C5 1.427(6)
C6 C7 1.434(4)
C6 C10 1.441(4)
C6 C18 1.499(5)
C7 C8 1.385(5)
C8 C9 1.428(4)
C9 C10 1.428(4)
C11 C12 1.395(5)
C11 C16 1.393(5)
C12 C13 1.374(5)
C13 C14 1.361(7)
C14 C15 1.381(7)
C15 C16 1.396(5)
C18 C19 1.541(5)
C21 C22 1.403(4)
C21 C26 1.401(4)
C22 C23 1.366(5)
C23 C24 1.392(6)
C24 C25 1.374(6)
C25 C26 1.379(5)
C31 C36 1.372(5)
C31 C32 1.387(5)
C32 C33 1.403(7)
C33 C34 1.354(7)
C34 C35 1.285(6)
C35 C36 1.379(5)
C41 C42 1.375(6)
C41 C46 1.382(5)
C42 C43 1.389(6)
C43 C44 1.369(7)
C44 C45 1.379(7)
C45 C46 1.402(6)
